data_2233401
loop_
_publ_author_name
'Gao, Shan'
'Ng, Seik Weng'

_publ_section_title
;
 Poly[triaqua[\m~4~-3-(4-carboxylatophenoxy)propionato-\k^4^<i>O</i>:<i>O</i>':<i>O</i>'':<i>O</i>'''][\m~3~-3-(4-carboxylatophenoxy)propionato-\k^3^<i>O</i>:<i>O</i>':<i>O</i>'']dizinc]
;
_journal_coeditor_code BT5797
_journal_issue 2
_journal_name_full 'Acta Crystallographica Section E'
_journal_page_first m223
_journal_page_last m224
_journal_paper_doi 10.1107/S1600536812003200
_journal_volume 68
_journal_year 2012
_chemical_formula_iupac '[Zn2 (C10 H8 O5)2 (H2 O)3]'
_chemical_formula_moiety 'C20 H22 O13 Zn2'
_chemical_formula_sum 'C20 H22 O13 Zn2'
_chemical_formula_weight 601.12
_chemical_name_systematic
;
Poly[triaqua[\m~4~-3-(4-carboxylatophenoxy)propionato-
\k^4^<i>O</i>:<i>O</i>':<i>O</i>'':<i>O</i>'''][\m~3~-3-(4-
carboxylatophenoxy)propionato-\k^3^<i>O</i>:<i>O</i>':<i>O</i>'']dizinc]
;
_space_group_IT_number 2
_symmetry_cell_setting triclinic
_symmetry_space_group_name_Hall '-P 1'
_symmetry_space_group_name_H-M 'P -1'
_atom_sites_solution_hydrogens geom
_atom_sites_solution_primary direct
_atom_sites_solution_secondary difmap
_audit_creation_method SHELXL-97
_cell_angle_alpha 77.2436(14)
_cell_angle_beta 85.6236(13)
_cell_angle_gamma 73.3105(13)
_cell_formula_units_Z 2
_cell_length_a 7.6518(3)
_cell_length_b 11.3553(5)
_cell_length_c 13.5294(6)
_cell_measurement_reflns_used 8993
_cell_measurement_temperature 293(2)
_cell_measurement_theta_max 27.45
_cell_measurement_theta_min 3.08
_cell_volume 1098.13(8)
_computing_cell_refinement 'RAPID-AUTO (Rigaku, 1998)'
_computing_data_collection 'RAPID-AUTO (Rigaku, 1998)'
_computing_data_reduction 'CrystalClear (Rigaku, 2002)'
_computing_molecular_graphics 'X-SEED (Barbour, 2001)'
_computing_publication_material 'publCIF (Westrip, 2010)'
_computing_structure_refinement 'SHELXL97 (Sheldrick, 2008)'
_computing_structure_solution 'SHELXS97 (Sheldrick, 2008)'
_diffrn_ambient_temperature 293(2)
_diffrn_measured_fraction_theta_full 0.988
_diffrn_measured_fraction_theta_max 0.988
_diffrn_measurement_device_type 'Rigaku R-AXIS RAPID IP'
_diffrn_measurement_method '\w scan'
_diffrn_radiation_monochromator graphite
_diffrn_radiation_source 'fine-focus sealed tube'
_diffrn_radiation_type MoK\a
_diffrn_radiation_wavelength 0.71073
_diffrn_reflns_av_R_equivalents 0.0190
_diffrn_reflns_av_sigmaI/netI 0.0248
_diffrn_reflns_limit_h_max 9
_diffrn_reflns_limit_h_min -9
_diffrn_reflns_limit_k_max 14
_diffrn_reflns_limit_k_min -14
_diffrn_reflns_limit_l_max 17
_diffrn_reflns_limit_l_min -17
_diffrn_reflns_number 10809
_diffrn_reflns_theta_full 27.45
_diffrn_reflns_theta_max 27.45
_diffrn_reflns_theta_min 3.08
_diffrn_standards_decay_% 0
_diffrn_standards_interval_count 0
_diffrn_standards_interval_time 0
_diffrn_standards_number 0
_exptl_absorpt_coefficient_mu 2.256
_exptl_absorpt_correction_T_max 0.7895
_exptl_absorpt_correction_T_min 0.7003
_exptl_absorpt_correction_type multi-scan
_exptl_absorpt_process_details '(ABSCOR; Higashi, 1995)'
_exptl_crystal_colour colorless
_exptl_crystal_density_diffrn 1.818
_exptl_crystal_density_method 'not measured'
_exptl_crystal_description prism
_exptl_crystal_F_000 612
_exptl_crystal_size_max 0.17
_exptl_crystal_size_mid 0.13
_exptl_crystal_size_min 0.11
_refine_diff_density_max 0.451
_refine_diff_density_min -0.445
_refine_ls_extinction_method none
_refine_ls_goodness_of_fit_ref 1.043
_refine_ls_hydrogen_treatment mixed
_refine_ls_matrix_type full
_refine_ls_number_parameters 334
_refine_ls_number_reflns 4954
_refine_ls_number_restraints 9
_refine_ls_restrained_S_all 1.042
_refine_ls_R_factor_all 0.0350
_refine_ls_R_factor_gt 0.0263
_refine_ls_shift/su_max 0.001
_refine_ls_shift/su_mean 0.001
_refine_ls_structure_factor_coef Fsqd
_refine_ls_weighting_details 'calc w=1/[\s^2^(Fo^2^)+(0.0397P)^2^+0.4093P] where P=(Fo^2^+2Fc^2^)/3'
_refine_ls_weighting_scheme calc
_refine_ls_wR_factor_gt 0.0669
_refine_ls_wR_factor_ref 0.0738
_reflns_number_gt 4160
_reflns_number_total 4954
_reflns_threshold_expression I>2\s(I)
_cod_data_source_file bt5797.cif
_cod_data_source_block I
_cod_database_code 2233401
_cod_database_fobs_code 2233401

loop_
_symmetry_equiv_pos_as_xyz
'x, y, z'
'-x, -y, -z'

loop_
_atom_site_type_symbol
_atom_site_label
_atom_site_fract_x
_atom_site_fract_y
_atom_site_fract_z
_atom_site_U_iso_or_equiv
_atom_site_adp_type
_atom_site_calc_flag
_atom_site_refinement_flags
_atom_site_occupancy
_atom_site_symmetry_multiplicity
Zn Zn1 0.63992(3) 0.83763(2) 0.070119(16) 0.02491(8) Uani d . 1 1
Zn Zn2 0.26901(4) 0.60896(2) 0.918931(17) 0.03034(8) Uani d . 1 1
O O1 0.54606(19) 0.99522(13) 0.12262(11) 0.0303(3) Uani d . 1 1
O O2 0.3096(2) 1.16123(14) 0.07830(10) 0.0327(3) Uani d . 1 1
O O3 0.1731(2) 1.04925(14) 0.55209(10) 0.0362(4) Uani d . 1 1
O O4 0.1231(2) 0.89307(14) 0.90191(11) 0.0338(3) Uani d . 1 1
O O5 0.2209(2) 0.75470(14) 0.80329(11) 0.0367(4) Uani d . 1 1
O O6 0.5517(2) 0.57863(14) 0.89038(11) 0.0354(4) Uani d . 1 1
O O7 0.7337(2) 0.38375(14) 0.93679(10) 0.0340(3) Uani d . 1 1
O O8 0.8141(2) 0.43774(14) 0.46231(10) 0.0385(4) Uani d . 1 1
O O9 0.7217(2) 0.55924(13) 0.10884(11) 0.0329(3) Uani d . 1 1
O O10 0.7013(2) 0.70540(13) 0.19529(11) 0.0324(3) Uani d . 1 1
O O1W 0.9003(2) 0.86744(15) 0.07296(12) 0.0335(3) Uani d D 1 1
H H11 0.959(3) 0.860(2) 0.0192(13) 0.050 Uiso d D 1 1
H H12 0.888(4) 0.9382(14) 0.0853(18) 0.050 Uiso d D 1 1
O O2W 0.3716(2) 0.83032(16) 0.06475(12) 0.0380(4) Uani d D 1 1
H H21 0.328(4) 0.870(2) 0.0085(12) 0.057 Uiso d D 1 1
H H22 0.361(4) 0.7572(12) 0.077(2) 0.057 Uiso d D 1 1
O O3W -0.0265(2) 0.62923(17) 0.93647(14) 0.0452(4) Uani d D 1 1
H H31 -0.105(3) 0.6968(18) 0.9157(19) 0.068 Uiso d D 1 1
H H32 -0.048(4) 0.600(3) 0.9969(10) 0.068 Uiso d D 1 1
C C1 0.4045(3) 1.07348(18) 0.14434(14) 0.0234(4) Uani d . 1 1
C C2 0.3465(3) 1.06585(18) 0.25246(14) 0.0245(4) Uani d . 1 1
C C3 0.2374(3) 1.17051(19) 0.28675(15) 0.0279(4) Uani d . 1 1
H H3 0.1999 1.2472 0.2413 0.033 Uiso calc R 1 1
C C4 0.1841(3) 1.16205(19) 0.38719(15) 0.0298(4) Uani d . 1 1
H H4 0.1133 1.2332 0.4092 0.036 Uiso calc R 1 1
C C5 0.2360(3) 1.0472(2) 0.45583(15) 0.0281(4) Uani d . 1 1
C C6 0.3438(3) 0.9416(2) 0.42285(16) 0.0341(5) Uani d . 1 1
H H6 0.3781 0.8646 0.4681 0.041 Uiso calc R 1 1
C C7 0.4005(3) 0.9514(2) 0.32176(16) 0.0312(5) Uani d . 1 1
H H7 0.4751 0.8810 0.3002 0.037 Uiso calc R 1 1
C C8 0.2217(3) 0.93520(19) 0.62779(15) 0.0296(4) Uani d . 1 1
H H8A 0.3531 0.9033 0.6343 0.036 Uiso calc R 1 1
H H8B 0.1750 0.8713 0.6108 0.036 Uiso calc R 1 1
C C9 0.1340(3) 0.97182(19) 0.72457(15) 0.0286(4) Uani d . 1 1
H H9A 0.1824 1.0365 0.7386 0.034 Uiso calc R 1 1
H H9B 0.0040 1.0082 0.7139 0.034 Uiso calc R 1 1
C C10 0.1618(3) 0.86549(19) 0.81669(14) 0.0246(4) Uani d . 1 1
C C11 0.6559(3) 0.4798(2) 0.86980(15) 0.0275(4) Uani d . 1 1
C C12 0.6964(3) 0.46932(19) 0.76157(14) 0.0267(4) Uani d . 1 1
C C13 0.6249(3) 0.57192(19) 0.68433(15) 0.0288(4) Uani d . 1 1
H H13 0.5507 0.6458 0.7007 0.035 Uiso calc R 1 1
C C14 0.6621(3) 0.5661(2) 0.58321(15) 0.0325(5) Uani d . 1 1
H H14 0.6153 0.6361 0.5324 0.039 Uiso calc R 1 1
C C15 0.7701(3) 0.4548(2) 0.55855(15) 0.0288(4) Uani d . 1 1
C C16 0.8419(3) 0.3509(2) 0.63521(16) 0.0335(5) Uani d . 1 1
H H16 0.9131 0.2762 0.6187 0.040 Uiso calc R 1 1
C C17 0.8074(3) 0.3587(2) 0.73571(15) 0.0318(5) Uani d . 1 1
H H17 0.8584 0.2899 0.7866 0.038 Uiso calc R 1 1
C C18 0.7454(3) 0.54209(19) 0.38040(14) 0.0294(4) Uani d . 1 1
H H18A 0.7940 0.6114 0.3831 0.035 Uiso calc R 1 1
H H18B 0.6133 0.5708 0.3838 0.035 Uiso calc R 1 1
C C19 0.8078(3) 0.49400(19) 0.28414(14) 0.0278(4) Uani d . 1 1
H H19A 0.9401 0.4677 0.2815 0.033 Uiso calc R 1 1
H H19B 0.7653 0.4210 0.2854 0.033 Uiso calc R 1 1
C C20 0.7379(3) 0.59226(18) 0.18999(14) 0.0226(4) Uani d . 1 1

loop_
_atom_site_aniso_label
_atom_site_aniso_U_11
_atom_site_aniso_U_22
_atom_site_aniso_U_33
_atom_site_aniso_U_12
_atom_site_aniso_U_13
_atom_site_aniso_U_23
Zn1 0.03290(14) 0.02110(12) 0.01676(12) -0.00311(9) 0.00282(9) -0.00263(9)
Zn2 0.04902(16) 0.02167(13) 0.01550(12) -0.00240(10) -0.00106(10) -0.00351(9)
O1 0.0326(8) 0.0254(7) 0.0311(8) -0.0037(6) 0.0074(6) -0.0105(6)
O2 0.0363(8) 0.0361(8) 0.0169(7) 0.0019(6) 0.0014(6) -0.0039(6)
O3 0.0516(10) 0.0296(8) 0.0173(7) -0.0020(7) 0.0065(6) 0.0012(6)
O4 0.0487(9) 0.0341(8) 0.0196(7) -0.0153(7) 0.0066(6) -0.0047(6)
O5 0.0563(10) 0.0235(7) 0.0211(7) -0.0011(7) 0.0014(7) 0.0002(6)
O6 0.0450(9) 0.0317(8) 0.0274(8) -0.0068(7) 0.0057(7) -0.0088(6)
O7 0.0493(9) 0.0333(8) 0.0146(7) -0.0046(7) 0.0004(6) -0.0044(6)
O8 0.0595(10) 0.0306(8) 0.0141(7) 0.0012(7) 0.0011(7) 0.0001(6)
O9 0.0518(9) 0.0240(7) 0.0197(7) -0.0048(7) -0.0053(6) -0.0037(6)
O10 0.0538(9) 0.0205(7) 0.0219(7) -0.0101(6) -0.0048(7) -0.0007(6)
O1W 0.0325(8) 0.0375(9) 0.0313(8) -0.0102(7) 0.0100(6) -0.0117(7)
O2W 0.0416(9) 0.0407(9) 0.0327(9) -0.0189(8) -0.0044(7) 0.0014(7)
O3W 0.0379(9) 0.0383(10) 0.0460(11) -0.0004(7) 0.0048(8) 0.0038(8)
C1 0.0284(10) 0.0228(9) 0.0205(9) -0.0086(8) 0.0031(8) -0.0068(7)
C2 0.0279(10) 0.0259(10) 0.0179(9) -0.0056(8) 0.0015(7) -0.0036(7)
C3 0.0372(11) 0.0221(9) 0.0198(9) -0.0042(8) 0.0003(8) -0.0004(7)
C4 0.0398(11) 0.0230(10) 0.0214(10) -0.0017(8) 0.0026(8) -0.0039(8)
C5 0.0333(11) 0.0305(11) 0.0172(9) -0.0071(8) 0.0017(8) -0.0013(8)
C6 0.0440(13) 0.0238(10) 0.0244(10) -0.0011(9) 0.0019(9) 0.0041(8)
C7 0.0356(11) 0.0246(10) 0.0261(10) 0.0003(8) 0.0042(9) -0.0031(8)
C8 0.0382(11) 0.0270(10) 0.0181(9) -0.0056(9) 0.0010(8) 0.0016(8)
C9 0.0370(11) 0.0249(10) 0.0197(9) -0.0068(8) 0.0014(8) 0.0012(8)
C10 0.0265(10) 0.0272(10) 0.0187(9) -0.0083(8) 0.0011(7) -0.0009(8)
C11 0.0335(10) 0.0298(10) 0.0196(9) -0.0101(8) 0.0021(8) -0.0051(8)
C12 0.0338(11) 0.0292(10) 0.0164(9) -0.0092(8) 0.0012(8) -0.0033(8)
C13 0.0363(11) 0.0243(10) 0.0231(10) -0.0049(8) 0.0004(8) -0.0042(8)
C14 0.0469(13) 0.0271(10) 0.0183(9) -0.0057(9) -0.0013(9) 0.0003(8)
C15 0.0392(11) 0.0289(10) 0.0165(9) -0.0079(9) 0.0005(8) -0.0028(8)
C16 0.0436(12) 0.0276(11) 0.0218(10) -0.0006(9) 0.0022(9) -0.0027(8)
C17 0.0392(12) 0.0283(11) 0.0204(10) -0.0017(9) -0.0007(9) 0.0005(8)
C18 0.0416(12) 0.0264(10) 0.0158(9) -0.0068(9) -0.0003(8) 0.0005(8)
C19 0.0395(11) 0.0228(10) 0.0166(9) -0.0051(8) -0.0003(8) 0.0006(7)
C20 0.0267(9) 0.0236(9) 0.0155(8) -0.0071(7) 0.0032(7) -0.0010(7)

loop_
_atom_type_symbol
_atom_type_description
_atom_type_scat_dispersion_real
_atom_type_scat_dispersion_imag
_atom_type_scat_source
C C 0.0033 0.0016 'International Tables Vol C Tables 4.2.6.8 and 6.1.1.4'
H H 0.0000 0.0000 'International Tables Vol C Tables 4.2.6.8 and 6.1.1.4'
O O 0.0106 0.0060 'International Tables Vol C Tables 4.2.6.8 and 6.1.1.4'
Zn Zn 0.2839 1.4301 'International Tables Vol C Tables 4.2.6.8 and 6.1.1.4'

loop_
_geom_angle_atom_site_label_1
_geom_angle_atom_site_label_2
_geom_angle_atom_site_label_3
_geom_angle_site_symmetry_1
_geom_angle_site_symmetry_3
_geom_angle
O10 Zn1 O1 . . 103.22(6)
O10 Zn1 O2 . 2_675 133.60(6)
O1 Zn1 O2 . 2_675 122.33(6)
O10 Zn1 O2W . . 95.04(7)
O1 Zn1 O2W . . 88.80(7)
O2 Zn1 O2W 2_675 . 94.31(7)
O10 Zn1 O1W . . 89.29(6)
O1 Zn1 O1W . . 85.51(6)
O2 Zn1 O1W 2_675 . 86.15(6)
O2W Zn1 O1W . . 173.51(6)
O7 Zn2 O5 2_667 . 126.07(6)
O7 Zn2 O9 2_667 2_666 115.44(6)
O5 Zn2 O9 . 2_666 117.57(6)
O7 Zn2 O6 2_667 . 98.39(6)
O5 Zn2 O6 . . 89.55(7)
O9 Zn2 O6 2_666 . 91.48(6)
O7 Zn2 O3W 2_667 . 86.84(7)
O5 Zn2 O3W . . 89.82(7)
O9 Zn2 O3W 2_666 . 83.49(7)
O6 Zn2 O3W . . 173.95(7)
C1 O1 Zn1 . . 144.10(14)
C1 O2 Zn1 . 2_675 119.96(13)
C5 O3 C8 . . 118.82(16)
C10 O5 Zn2 . . 121.42(13)
C11 O6 Zn2 . . 124.43(15)
C11 O7 Zn2 . 2_667 121.58(13)
C15 O8 C18 . . 117.79(16)
C20 O9 Zn2 . 2_666 131.33(13)
C20 O10 Zn1 . . 119.49(12)
Zn1 O1W H11 . . 112.2(19)
Zn1 O1W H12 . . 109.3(19)
H11 O1W H12 . . 111.0(16)
Zn1 O2W H21 . . 109(2)
Zn1 O2W H22 . . 114(2)
H21 O2W H22 . . 110.4(16)
Zn2 O3W H31 . . 123(2)
Zn2 O3W H32 . . 108(2)
H31 O3W H32 . . 110.0(16)
O1 C1 O2 . . 122.88(18)
O1 C1 C2 . . 118.88(17)
O2 C1 C2 . . 118.22(17)
C3 C2 C7 . . 118.70(18)
C3 C2 C1 . . 121.49(17)
C7 C2 C1 . . 119.80(18)
C4 C3 C2 . . 120.90(18)
C4 C3 H3 . . 119.5
C2 C3 H3 . . 119.5
C3 C4 C5 . . 120.22(19)
C3 C4 H4 . . 119.9
C5 C4 H4 . . 119.9
O3 C5 C6 . . 125.13(18)
O3 C5 C4 . . 115.20(18)
C6 C5 C4 . . 119.68(18)
C5 C6 C7 . . 119.81(18)
C5 C6 H6 . . 120.1
C7 C6 H6 . . 120.1
C6 C7 C2 . . 120.67(19)
C6 C7 H7 . . 119.7
C2 C7 H7 . . 119.7
O3 C8 C9 . . 104.73(16)
O3 C8 H8A . . 110.8
C9 C8 H8A . . 110.8
O3 C8 H8B . . 110.8
C9 C8 H8B . . 110.8
H8A C8 H8B . . 108.9
C10 C9 C8 . . 115.08(17)
C10 C9 H9A . . 108.5
C8 C9 H9A . . 108.5
C10 C9 H9B . . 108.5
C8 C9 H9B . . 108.5
H9A C9 H9B . . 107.5
O4 C10 O5 . . 123.89(18)
O4 C10 C9 . . 117.94(18)
O5 C10 C9 . . 118.18(17)
O6 C11 O7 . . 123.78(18)
O6 C11 C12 . . 120.02(18)
O7 C11 C12 . . 116.20(18)
C13 C12 C17 . . 118.71(18)
C13 C12 C11 . . 119.70(18)
C17 C12 C11 . . 121.58(17)
C14 C13 C12 . . 121.23(19)
C14 C13 H13 . . 119.4
C12 C13 H13 . . 119.4
C13 C14 C15 . . 119.43(18)
C13 C14 H14 . . 120.3
C15 C14 H14 . . 120.3
O8 C15 C14 . . 124.62(18)
O8 C15 C16 . . 115.42(18)
C14 C15 C16 . . 119.96(19)
C17 C16 C15 . . 120.07(19)
C17 C16 H16 . . 120.0
C15 C16 H16 . . 120.0
C16 C17 C12 . . 120.56(18)
C16 C17 H17 . . 119.7
C12 C17 H17 . . 119.7
O8 C18 C19 . . 105.89(16)
O8 C18 H18A . . 110.6
C19 C18 H18A . . 110.6
O8 C18 H18B . . 110.6
C19 C18 H18B . . 110.6
H18A C18 H18B . . 108.7
C20 C19 C18 . . 112.35(16)
C20 C19 H19A . . 109.1
C18 C19 H19A . . 109.1
C20 C19 H19B . . 109.1
C18 C19 H19B . . 109.1
H19A C19 H19B . . 107.9
O10 C20 O9 . . 122.00(17)
O10 C20 C19 . . 117.89(17)
O9 C20 C19 . . 120.09(17)

loop_
_geom_bond_atom_site_label_1
_geom_bond_atom_site_label_2
_geom_bond_site_symmetry_2
_geom_bond_distance
Zn1 O1 . 1.9919(14)
Zn1 O2 2_675 2.0136(14)
Zn1 O10 . 1.9840(14)
Zn1 O1W . 2.1188(15)
Zn1 O2W . 2.0855(16)
Zn2 O5 . 1.9791(14)
Zn2 O6 . 2.1093(16)
Zn2 O9 2_666 2.0073(15)
Zn2 O7 2_667 1.9702(14)
Zn2 O3W . 2.2055(17)
O1 C1 . 1.250(2)
O2 C1 . 1.268(2)
O2 Zn1 2_675 2.0136(14)
O3 C5 . 1.356(2)
O3 C8 . 1.435(2)
O4 C10 . 1.253(2)
O5 C10 . 1.258(2)
O6 C11 . 1.250(3)
O7 C11 . 1.280(2)
O7 Zn2 2_667 1.9702(14)
O8 C15 . 1.361(2)
O8 C18 . 1.435(2)
O9 C20 . 1.261(2)
O9 Zn2 2_666 2.0073(15)
O10 C20 . 1.251(2)
O1W H11 . 0.833(9)
O1W H12 . 0.834(9)
O2W H21 . 0.832(9)
O2W H22 . 0.836(10)
O3W H31 . 0.833(10)
O3W H32 . 0.835(10)
C1 C2 . 1.487(3)
C2 C3 . 1.393(3)
C2 C7 . 1.397(3)
C3 C4 . 1.379(3)
C3 H3 . 0.9300
C4 C5 . 1.395(3)
C4 H4 . 0.9300
C5 C6 . 1.389(3)
C6 C7 . 1.393(3)
C6 H6 . 0.9300
C7 H7 . 0.9300
C8 C9 . 1.511(3)
C8 H8A . 0.9700
C8 H8B . 0.9700
C9 C10 . 1.512(3)
C9 H9A . 0.9700
C9 H9B . 0.9700
C11 C12 . 1.497(3)
C12 C13 . 1.390(3)
C12 C17 . 1.399(3)
C13 C14 . 1.388(3)
C13 H13 . 0.9300
C14 C15 . 1.392(3)
C14 H14 . 0.9300
C15 C16 . 1.394(3)
C16 C17 . 1.383(3)
C16 H16 . 0.9300
C17 H17 . 0.9300
C18 C19 . 1.514(3)
C18 H18A . 0.9700
C18 H18B . 0.9700
C19 C20 . 1.512(2)
C19 H19A . 0.9700
C19 H19B . 0.9700

loop_
_geom_hbond_atom_site_label_D
_geom_hbond_atom_site_label_H
_geom_hbond_atom_site_label_A
_geom_hbond_site_symmetry_A
_geom_hbond_distance_DH
_geom_hbond_distance_HA
_geom_hbond_distance_DA
_geom_hbond_angle_DHA
O1W H11 O4 1_654 0.830(10) 1.990(10) 2.781(2) 159(2)
O1W H12 O4 2_676 0.830(10) 1.940(10) 2.768(2) 173(2)
O2W H21 O4 1_554 0.830(10) 2.13(2) 2.854(2) 145(2)
O2W H22 O7 2_666 0.840(10) 1.980(10) 2.776(2) 158(2)
O3W H31 O2 2_576 0.830(10) 1.91(2) 2.700(2) 158(3)
O3W H32 O9 1_456 0.840(10) 2.31(2) 3.026(2) 143(3)

loop_
_geom_torsion_atom_site_label_1
_geom_torsion_atom_site_label_2
_geom_torsion_atom_site_label_3
_geom_torsion_atom_site_label_4
_geom_torsion_site_symmetry_1
_geom_torsion
O10 Zn1 O1 C1 . -97.8(2)
O2 Zn1 O1 C1 2_675 91.4(2)
O2W Zn1 O1 C1 . -3.0(2)
O1W Zn1 O1 C1 . 173.9(2)
O7 Zn2 O5 C10 2_667 -9.1(2)
O9 Zn2 O5 C10 2_666 159.36(15)
O6 Zn2 O5 C10 . -109.21(17)
O3W Zn2 O5 C10 . 76.81(17)
O7 Zn2 O6 C11 2_667 113.26(16)
O5 Zn2 O6 C11 . -120.30(16)
O9 Zn2 O6 C11 2_666 -2.73(16)
O1 Zn1 O10 C20 . 168.90(15)
O2 Zn1 O10 C20 2_675 -21.89(19)
O2W Zn1 O10 C20 . 78.96(16)
O1W Zn1 O10 C20 . -105.88(16)
Zn1 O1 C1 O2 . -80.4(3)
Zn1 O1 C1 C2 . 101.1(2)
Zn1 O2 C1 O1 2_675 10.1(3)
Zn1 O2 C1 C2 2_675 -171.43(13)
O1 C1 C2 C3 . 155.8(2)
O2 C1 C2 C3 . -22.7(3)
O1 C1 C2 C7 . -24.7(3)
O2 C1 C2 C7 . 156.8(2)
C7 C2 C3 C4 . 0.3(3)
C1 C2 C3 C4 . 179.79(19)
C2 C3 C4 C5 . -1.3(3)
C8 O3 C5 C6 . 0.9(3)
C8 O3 C5 C4 . -179.40(19)
C3 C4 C5 O3 . -178.8(2)
C3 C4 C5 C6 . 0.9(3)
O3 C5 C6 C7 . -179.8(2)
C4 C5 C6 C7 . 0.5(3)
C5 C6 C7 C2 . -1.5(3)
C3 C2 C7 C6 . 1.1(3)
C1 C2 C7 C6 . -178.4(2)
C5 O3 C8 C9 . 178.69(18)
O3 C8 C9 C10 . 178.60(17)
Zn2 O5 C10 O4 . -2.4(3)
Zn2 O5 C10 C9 . 178.16(14)
C8 C9 C10 O4 . 166.79(19)
C8 C9 C10 O5 . -13.7(3)
Zn2 O6 C11 O7 . -86.4(2)
Zn2 O6 C11 C12 . 93.8(2)
Zn2 O7 C11 O6 2_667 -10.7(3)
Zn2 O7 C11 C12 2_667 169.15(14)
O6 C11 C12 C13 . 3.2(3)
O7 C11 C12 C13 . -176.66(19)
O6 C11 C12 C17 . -177.8(2)
O7 C11 C12 C17 . 2.4(3)
C17 C12 C13 C14 . -0.2(3)
C11 C12 C13 C14 . 178.9(2)
C12 C13 C14 C15 . 1.3(3)
C18 O8 C15 C14 . 0.4(3)
C18 O8 C15 C16 . -179.35(19)
C13 C14 C15 O8 . 179.3(2)
C13 C14 C15 C16 . -0.9(3)
O8 C15 C16 C17 . 179.2(2)
C14 C15 C16 C17 . -0.6(4)
C15 C16 C17 C12 . 1.8(4)
C13 C12 C17 C16 . -1.4(3)
C11 C12 C17 C16 . 179.6(2)
C15 O8 C18 C19 . -177.33(19)
O8 C18 C19 C20 . 177.22(17)
Zn1 O10 C20 O9 . -6.3(3)
Zn1 O10 C20 C19 . 172.15(13)
Zn2 O9 C20 O10 2_666 -169.17(15)
Zn2 O9 C20 C19 2_666 12.4(3)
C18 C19 C20 O10 . 25.9(3)
C18 C19 C20 O9 . -155.68(19)
